data_2228694
loop_
_publ_author_name
'Dai, Jing'
'Chen, Xin-Yuan'

_publ_section_title
;
 Di-\m-aqua-bis{triaqua[5-(1-oxopyridin-4-yl)tetrazol-1-ido]sodium}
;
_journal_coeditor_code DN2636
_journal_issue 1
_journal_name_full 'Acta Crystallographica Section E'
_journal_page_first m111
_journal_paper_doi 10.1107/S1600536810052566
_journal_volume 67
_journal_year 2011
_chemical_formula_iupac '[Na2 (C6 H4 N5 O)2 (H2 O)8]'
_chemical_formula_moiety 'C12 H24 N10 Na2 O10'
_chemical_formula_sum 'C12 H24 N10 Na2 O10'
_chemical_formula_weight 514.39
_chemical_name_systematic
;
Di-\m-aqua-bis{triaqua[5-(1-oxopyridin-4-yl)tetrazol-1-ido]sodium}
;
_space_group_IT_number 2
_symmetry_cell_setting triclinic
_symmetry_space_group_name_Hall '-P 1'
_symmetry_space_group_name_H-M 'P -1'
_atom_sites_solution_hydrogens geom
_atom_sites_solution_primary direct
_atom_sites_solution_secondary difmap
_audit_creation_method SHELXL-97
_cell_angle_alpha 78.16(4)
_cell_angle_beta 83.42(4)
_cell_angle_gamma 66.68(3)
_cell_formula_units_Z 1
_cell_length_a 6.887(2)
_cell_length_b 7.5200(15)
_cell_length_c 12.258(5)
_cell_measurement_reflns_used 2594
_cell_measurement_temperature 298(2)
_cell_measurement_theta_max 27.48
_cell_measurement_theta_min 3.00
_cell_volume 570.2(3)
_computing_cell_refinement 'CrystalClear (Rigaku, 2005)'
_computing_data_collection 'CrystalClear (Rigaku, 2005)'
_computing_data_reduction 'CrystalClear (Rigaku, 2005)'
_computing_molecular_graphics
;
ORTEPIII (Burnett & Johnson, 1996), ORTEP-3 for Windows (Farrugia,
1997) and
PLATON (Spek, 2009)
;
_computing_publication_material 'SHELXTL (Sheldrick, 2008)'
_computing_structure_refinement 'SHELXL97 (Sheldrick, 2008)'
_computing_structure_solution 'SHELXS97 (Sheldrick, 2008)'
_diffrn_ambient_temperature 298(2)
_diffrn_detector_area_resol_mean 13.6612
_diffrn_measured_fraction_theta_full 0.995
_diffrn_measured_fraction_theta_max 0.995
_diffrn_measurement_device_type 'Rigaku Mercury2'
_diffrn_measurement_method \w
_diffrn_radiation_monochromator graphite
_diffrn_radiation_source 'fine-focus sealed tube'
_diffrn_radiation_type MoK\a
_diffrn_radiation_wavelength 0.71073
_diffrn_reflns_av_R_equivalents 0.0284
_diffrn_reflns_av_sigmaI/netI 0.0369
_diffrn_reflns_limit_h_max 8
_diffrn_reflns_limit_h_min -8
_diffrn_reflns_limit_k_max 9
_diffrn_reflns_limit_k_min -9
_diffrn_reflns_limit_l_max 15
_diffrn_reflns_limit_l_min -15
_diffrn_reflns_number 5833
_diffrn_reflns_theta_full 27.48
_diffrn_reflns_theta_max 27.48
_diffrn_reflns_theta_min 3.00
_exptl_absorpt_coefficient_mu 0.159
_exptl_absorpt_correction_T_max 1.000
_exptl_absorpt_correction_T_min 0.913
_exptl_absorpt_correction_type multi-scan
_exptl_absorpt_process_details '(CrystalClear; Rigaku, 2005)'
_exptl_crystal_colour colourless
_exptl_crystal_density_diffrn 1.498
_exptl_crystal_density_method 'not measured'
_exptl_crystal_description needle
_exptl_crystal_F_000 268
_exptl_crystal_size_max 0.25
_exptl_crystal_size_mid 0.15
_exptl_crystal_size_min 0.10
_refine_diff_density_max 0.226
_refine_diff_density_min -0.254
_refine_ls_extinction_method none
_refine_ls_goodness_of_fit_ref 1.052
_refine_ls_hydrogen_treatment constr
_refine_ls_matrix_type full
_refine_ls_number_parameters 154
_refine_ls_number_reflns 2594
_refine_ls_number_restraints 0
_refine_ls_restrained_S_all 1.052
_refine_ls_R_factor_all 0.0600
_refine_ls_R_factor_gt 0.0409
_refine_ls_shift/su_max 0.000
_refine_ls_shift/su_mean 0.000
_refine_ls_structure_factor_coef Fsqd
_refine_ls_weighting_details 'calc w=1/[\s^2^(Fo^2^)+(0.0470P)^2^+0.0948P] where P=(Fo^2^+2Fc^2^)/3'
_refine_ls_weighting_scheme calc
_refine_ls_wR_factor_gt 0.0993
_refine_ls_wR_factor_ref 0.1084
_reflns_number_gt 1933
_reflns_number_total 2594
_reflns_threshold_expression I>2\s(I)
_cod_data_source_file dn2636.cif
_cod_data_source_block I
_cod_database_code 2228694
_cod_database_fobs_code 2228694

loop_
_symmetry_equiv_pos_as_xyz
'x, y, z'
'-x, -y, -z'

loop_
_atom_site_type_symbol
_atom_site_label
_atom_site_fract_x
_atom_site_fract_y
_atom_site_fract_z
_atom_site_U_iso_or_equiv
_atom_site_adp_type
_atom_site_calc_flag
_atom_site_refinement_flags
_atom_site_occupancy
_atom_site_disorder_assembly
_atom_site_disorder_group
Na Na1 0.44822(10) 0.33639(10) 0.43816(5) 0.0346(2) Uani d . 1 . .
O O1 0.61821(19) 0.08957(19) 0.31881(9) 0.0378(3) Uani d . 1 . .
O O1W 0.33072(19) 0.59396(19) 0.28360(10) 0.0414(3) Uani d . 1 . .
H H1WA 0.2225 0.6181 0.2472 0.062 Uiso d R 1 . .
H H1WB 0.4285 0.6085 0.2368 0.062 Uiso d R 1 . .
O O2W 0.74752(18) 0.43381(18) 0.43714(9) 0.0370(3) Uani d . 1 . .
H H2WA 0.8677 0.3598 0.4637 0.056 Uiso d R 1 . .
H H2WB 0.7715 0.5053 0.3761 0.056 Uiso d R 1 . .
O O3W 0.1735(2) 0.1911(2) 0.49613(11) 0.0454(3) Uani d . 1 . .
H H3WA 0.2095 0.0977 0.4599 0.068 Uiso d R 1 . .
H H3WB 0.2038 0.1404 0.5635 0.068 Uiso d R 1 . .
O O4W 0.6251(2) 0.12583(19) 0.61122(10) 0.0413(3) Uani d . 1 . .
H H4WA 0.6486 0.2025 0.6463 0.062 Uiso d R 1 . .
H H4WB 0.5445 0.0774 0.6532 0.062 Uiso d R 1 . .
N N1 0.7291(2) 0.1343(2) 0.22842(11) 0.0308(3) Uani d . 1 . .
N N2 1.0244(2) 0.3306(2) -0.15939(12) 0.0392(4) Uani d . 1 . .
N N3 1.1872(2) 0.3602(3) -0.21981(12) 0.0429(4) Uani d . 1 . .
N N4 1.3389(2) 0.3266(3) -0.15339(12) 0.0443(4) Uani d . 1 . .
N N5 1.2806(2) 0.2732(2) -0.04794(12) 0.0419(4) Uani d . 1 . .
C C1 0.6427(3) 0.1983(3) 0.12848(14) 0.0390(4) Uani d . 1 . .
H H1 0.5044 0.2109 0.1220 0.047 Uiso calc R 1 . .
C C2 0.7555(3) 0.2455(3) 0.03546(14) 0.0383(4) Uani d . 1 . .
H H2 0.6926 0.2900 -0.0334 0.046 Uiso calc R 1 . .
C C3 0.9619(3) 0.2278(2) 0.04267(13) 0.0303(4) Uani d . 1 . .
C C4 1.0458(3) 0.1597(3) 0.14777(15) 0.0433(5) Uani d . 1 . .
H H4 1.1842 0.1445 0.1566 0.052 Uiso calc R 1 . .
C C5 0.9284(3) 0.1147(3) 0.23857(14) 0.0423(5) Uani d . 1 . .
H H5 0.9875 0.0698 0.3084 0.051 Uiso calc R 1 . .
C C6 1.0873(3) 0.2775(2) -0.05454(13) 0.0307(4) Uani d . 1 . .

loop_
_atom_site_aniso_label
_atom_site_aniso_U_11
_atom_site_aniso_U_22
_atom_site_aniso_U_33
_atom_site_aniso_U_12
_atom_site_aniso_U_13
_atom_site_aniso_U_23
Na1 0.0354(4) 0.0374(4) 0.0307(4) -0.0152(3) 0.0012(3) -0.0040(3)
O1 0.0434(7) 0.0472(8) 0.0282(6) -0.0272(6) 0.0108(5) -0.0046(5)
O1W 0.0358(7) 0.0603(9) 0.0308(6) -0.0255(6) -0.0033(5) 0.0017(6)
O2W 0.0314(6) 0.0441(7) 0.0317(6) -0.0143(5) 0.0023(5) -0.0005(5)
O3W 0.0418(7) 0.0474(8) 0.0421(7) -0.0136(6) -0.0051(6) -0.0024(6)
O4W 0.0440(7) 0.0448(8) 0.0398(7) -0.0241(6) 0.0021(6) -0.0053(6)
N1 0.0339(8) 0.0364(8) 0.0252(7) -0.0189(6) 0.0044(6) -0.0039(6)
N2 0.0349(8) 0.0588(10) 0.0273(7) -0.0248(7) 0.0011(6) -0.0015(7)
N3 0.0389(9) 0.0609(11) 0.0308(8) -0.0263(8) 0.0051(6) -0.0009(7)
N4 0.0383(9) 0.0659(11) 0.0330(8) -0.0292(8) 0.0043(7) -0.0021(7)
N5 0.0346(8) 0.0631(11) 0.0327(8) -0.0274(8) 0.0014(6) -0.0019(7)
C1 0.0291(9) 0.0599(12) 0.0326(9) -0.0242(8) -0.0018(7) -0.0032(8)
C2 0.0343(9) 0.0577(12) 0.0264(9) -0.0235(8) -0.0037(7) -0.0012(8)
C3 0.0301(8) 0.0354(9) 0.0279(8) -0.0169(7) 0.0012(6) -0.0032(7)
C4 0.0327(9) 0.0675(14) 0.0332(10) -0.0278(9) -0.0039(7) 0.0029(9)
C5 0.0359(10) 0.0660(13) 0.0273(9) -0.0266(9) -0.0052(7) 0.0037(8)
C6 0.0293(8) 0.0360(9) 0.0278(8) -0.0157(7) 0.0010(6) -0.0025(7)

loop_
_atom_type_symbol
_atom_type_description
_atom_type_scat_dispersion_real
_atom_type_scat_dispersion_imag
_atom_type_scat_source
C C 0.0033 0.0016 'International Tables Vol C Tables 4.2.6.8 and 6.1.1.4'
N N 0.0061 0.0033 'International Tables Vol C Tables 4.2.6.8 and 6.1.1.4'
Na Na 0.0362 0.0249 'International Tables Vol C Tables 4.2.6.8 and 6.1.1.4'
O O 0.0106 0.0060 'International Tables Vol C Tables 4.2.6.8 and 6.1.1.4'
H H 0.0000 0.0000 'International Tables Vol C Tables 4.2.6.8 and 6.1.1.4'

loop_
_geom_angle_atom_site_label_1
_geom_angle_atom_site_label_2
_geom_angle_atom_site_label_3
_geom_angle_site_symmetry_1
_geom_angle_site_symmetry_3
_geom_angle
_geom_angle_publ_flag
O1W Na1 O2W . 2_666 89.59(6) ?
O1W Na1 O1 . . 92.55(6) ?
O2W Na1 O1 2_666 . 174.05(5) ?
O1W Na1 O2W . . 86.19(6) ?
O2W Na1 O2W 2_666 . 89.27(5) ?
O1 Na1 O2W . . 96.41(5) ?
O1W Na1 O4W . . 163.27(5) ?
O2W Na1 O4W 2_666 . 83.50(6) ?
O1 Na1 O4W . . 95.86(6) ?
O2W Na1 O4W . . 78.53(6) ?
O1W Na1 O3W . . 109.49(6) ?
O2W Na1 O3W 2_666 . 85.24(5) ?
O1 Na1 O3W . . 88.81(5) ?
O2W Na1 O3W . . 163.30(5) ?
O4W Na1 O3W . . 85.17(6) ?
O1W Na1 Na1 . 2_666 87.03(5) ?
O2W Na1 Na1 2_666 2_666 44.79(4) ?
O1 Na1 Na1 . 2_666 140.86(5) ?
O2W Na1 Na1 . 2_666 44.48(4) ?
O4W Na1 Na1 . 2_666 77.33(5) ?
O3W Na1 Na1 . 2_666 128.08(5) ?
N1 O1 Na1 . . 118.00(10) ?
Na1 O1W H1WA . . 124.0 ?
Na1 O1W H1WB . . 115.4 ?
H1WA O1W H1WB . . 108.1 ?
Na1 O2W Na1 2_666 . 90.73(5) ?
Na1 O2W H2WA 2_666 . 109.3 ?
Na1 O2W H2WA . . 125.5 ?
Na1 O2W H2WB 2_666 . 105.5 ?
Na1 O2W H2WB . . 116.3 ?
H2WA O2W H2WB . . 106.5 ?
Na1 O3W H3WA . . 104.0 ?
Na1 O3W H3WB . . 100.9 ?
H3WA O3W H3WB . . 107.3 ?
Na1 O4W H4WA . . 105.9 ?
Na1 O4W H4WB . . 111.5 ?
H4WA O4W H4WB . . 107.4 ?
O1 N1 C1 . . 120.51(14) ?
O1 N1 C5 . . 119.42(14) ?
C1 N1 C5 . . 120.07(15) ?
C6 N2 N3 . . 104.47(14) ?
N4 N3 N2 . . 109.39(14) ?
N3 N4 N5 . . 109.73(14) ?
C6 N5 N4 . . 104.48(14) ?
N1 C1 C2 . . 120.75(16) ?
N1 C1 H1 . . 119.6 ?
C2 C1 H1 . . 119.6 ?
C1 C2 C3 . . 120.88(16) ?
C1 C2 H2 . . 119.6 ?
C3 C2 H2 . . 119.6 ?
C4 C3 C2 . . 116.46(16) ?
C4 C3 C6 . . 120.99(15) ?
C2 C3 C6 . . 122.55(15) ?
C5 C4 C3 . . 120.99(17) ?
C5 C4 H4 . . 119.5 ?
C3 C4 H4 . . 119.5 ?
N1 C5 C4 . . 120.86(16) ?
N1 C5 H5 . . 119.6 ?
C4 C5 H5 . . 119.6 ?
N5 C6 N2 . . 111.93(15) ?
N5 C6 C3 . . 123.24(15) ?
N2 C6 C3 . . 124.82(15) ?

loop_
_geom_bond_atom_site_label_1
_geom_bond_atom_site_label_2
_geom_bond_site_symmetry_2
_geom_bond_distance
_geom_bond_publ_flag
Na1 O1W . 2.3665(19) ?
Na1 O2W 2_666 2.4305(17) ?
Na1 O1 . 2.4408(18) ?
Na1 O2W . 2.4437(15) ?
Na1 O4W . 2.486(2) ?
Na1 O3W . 2.5080(17) ?
Na1 Na1 2_666 3.4684(16) ?
O1 N1 . 1.3344(17) ?
O1W H1WA . 0.8508 ?
O1W H1WB . 0.8595 ?
O2W Na1 2_666 2.4305(18) ?
O2W H2WA . 0.8506 ?
O2W H2WB . 0.8674 ?
O3W H3WA . 0.8460 ?
O3W H3WB . 0.8469 ?
O4W H4WA . 0.8571 ?
O4W H4WB . 0.8501 ?
N1 C1 . 1.336(2) ?
N1 C5 . 1.339(2) ?
N2 C6 . 1.334(2) ?
N2 N3 . 1.340(2) ?
N3 N4 . 1.311(2) ?
N4 N5 . 1.337(2) ?
N5 C6 . 1.330(2) ?
C1 C2 . 1.371(2) ?
C1 H1 . 0.9300 ?
C2 C3 . 1.386(2) ?
C2 H2 . 0.9300 ?
C3 C4 . 1.386(2) ?
C3 C6 . 1.464(2) ?
C4 C5 . 1.365(2) ?
C4 H4 . 0.9300 ?
C5 H5 . 0.9300 ?

loop_
_geom_hbond_atom_site_label_D
_geom_hbond_atom_site_label_H
_geom_hbond_atom_site_label_A
_geom_hbond_site_symmetry_A
_geom_hbond_distance_DH
_geom_hbond_distance_HA
_geom_hbond_distance_DA
_geom_hbond_angle_DHA
O1W H1WA N2 2_665 0.85 1.98 2.832(2) 178.4
O1W H1WB N4 2_765 0.86 1.97 2.817(2) 167.4
O2W H2WA O3W 1_655 0.85 2.02 2.857(2) 169.1
O2W H2WB N3 2_765 0.87 2.02 2.878(2) 169.4
O3W H3WA O4W 2_656 0.85 1.93 2.754(2) 162.9
O3W H3WB O1 2_656 0.85 2.07 2.836(2) 150.4
O4W H4WA O1W 2_666 0.86 1.96 2.812(2) 172.3
O4W H4WB O1 2_656 0.85 1.95 2.7233(19) 150.8
